data_7715653
loop_
_publ_author_name
'Borys, Andryj M.'
'Vedani, Luca'
'Hevia, Eva'

_publ_section_title
;
 The coordination of alkali-metal nickelates to organic &#x3c0;-systems:
 synthetic, structural and spectroscopic insights.
;
_journal_issue 19
_journal_name_full 'Dalton transactions (Cambridge, England : 2003)'
_journal_page_first 8382
_journal_page_last 8390
_journal_paper_doi 10.1039/d4dt00889h
_journal_volume 53
_journal_year 2024
_chemical_formula_moiety 'C63 H40 D24 Li Ni2 O6 P3'
_chemical_formula_sum 'C63 H40 D24 Li Ni2 O6 P3'
_chemical_formula_weight 1158.56
_space_group_crystal_system triclinic
_space_group_IT_number 2
_space_group_name_Hall '-P 1'
_space_group_name_H-M_alt 'P -1'
_atom_sites_solution_hydrogens geom
_atom_sites_solution_primary dual
_audit_creation_date 2023-10-02
_audit_creation_method
;
Olex2 1.5
(compiled 2023.03.06 svn.rbb2c1857 for OlexSys, GUI svn.r6748)
;
_audit_update_record
;
2024-01-17 deposited with the CCDC.	2024-04-03 downloaded from the CCDC.
;
_cell_angle_alpha 93.0750(10)
_cell_angle_beta 90.7380(10)
_cell_angle_gamma 111.0290(10)
_cell_formula_units_Z 2
_cell_length_a 11.81670(10)
_cell_length_b 12.24780(10)
_cell_length_c 22.25210(10)
_cell_measurement_reflns_used 64387
_cell_measurement_temperature 173.00(10)
_cell_measurement_theta_max 32.3330
_cell_measurement_theta_min 2.2210
_cell_volume 2999.91(4)
_computing_cell_refinement 'CrysAlisPro 1.171.42.89a (Rigaku OD, 2023)'
_computing_data_collection 'CrysAlisPro 1.171.42.89a (Rigaku OD, 2023)'
_computing_data_reduction 'CrysAlisPro 1.171.42.89a (Rigaku OD, 2023)'
_computing_molecular_graphics 'Olex2 1.5 (Dolomanov et al., 2009)'
_computing_publication_material 'Olex2 1.5 (Dolomanov et al., 2009)'
_computing_structure_refinement 'SHELXL 2018/3 (Sheldrick, 2015)'
_computing_structure_solution 'SHELXT 2018/2 (Sheldrick, 2018)'
_diffrn_ambient_environment N~2~
_diffrn_ambient_temperature 173.00(10)
_diffrn_detector 'Hybrid Pixel Array Detector'
_diffrn_detector_area_resol_mean 10.0000
_diffrn_detector_type 'HyPix-Arc 100'
_diffrn_measured_fraction_theta_full 0.999
_diffrn_measured_fraction_theta_max 1.000
_diffrn_measurement_details
;
List of Runs (angles in degrees, time in seconds):

  # Type    Start    End  Width  t~exp~   \w     \q     \k     \f   Frames
#--------------------------------------------------------------------------
  1  \w      7.00  64.00   0.50    9.00    --   14.06-111.00 -53.00  114
  2  \w    -64.00  -3.00   0.50    9.00    --  -14.53 111.00  39.00  122
  3  \w     -9.00  96.00   0.50    9.00    --   14.06  38.00 120.00  210
  4  \w    -64.00  38.00   0.50    9.00    --   14.06 -57.00 -30.00  204
  5  \w     -9.00  96.00   0.50    9.00    --   14.06  38.00 -30.00  210
  6  \w    -64.00  38.00   0.50    9.00    --   14.06 -57.00-180.00  204
  7  \w    -18.00  29.00   0.50    9.00    --  -14.53 -99.00 -60.00   94
  8  \w    -25.00  68.00   0.50    9.00    --  -14.53  19.00  30.00  186
  9  \w    -18.00  29.00   0.50    9.00    --  -14.53 -99.00 120.00   94
 10  \w    -87.00 -24.00   0.50    9.00    --  -14.53 145.00-148.66  126
 11  \w    -83.00 -21.00   0.50    9.00    --  -14.53 139.00  86.61  124
 12  \w    -82.00 -21.00   0.50    9.00    --  -14.53 138.00 -34.27  122
 13  \w    -93.00   9.00   0.50    9.00    --  -14.53 -57.00-120.00  204
 14  \w    -63.00  19.00   0.50    9.00    --   14.06   0.00-150.00  164
 15  \w      6.50  58.00   0.50    9.00    --   14.06 -99.00-150.00  103
 16  \w    -63.00  92.00   0.50    9.00    --   14.06   0.00-180.00  310
 17  \w    -91.00 -51.00   0.50    9.00    --  -14.53-178.00 -90.00   80
 18  \w    -25.00  68.00   0.50    9.00    --  -14.53  19.00-180.00  186
 19  \w    -81.00 -20.00   0.50    9.00    --  -14.53 137.00  29.37  122
 20  \w    -88.00 -26.00   0.50    9.00    --  -14.53 148.00-165.92  124
 21  \w    -71.50 -36.00   0.50    9.00    --  -14.53 144.00 -73.67   71
 22  \w    -91.00 -61.00   0.50    9.00    --  -14.53-178.00 -30.00   60
;
_diffrn_measurement_device 'four-circle diffractometer'
_diffrn_measurement_device_type 'XtaLAB Synergy R, HyPix-Arc 100'
_diffrn_measurement_method '\w scans'
_diffrn_orient_matrix_type 'CrysAlisPro convention (1999,Acta A55,543-557)'
_diffrn_orient_matrix_UB_11 -0.0168223000
_diffrn_orient_matrix_UB_12 -0.0122182000
_diffrn_orient_matrix_UB_13 -0.0310433000
_diffrn_orient_matrix_UB_21 -0.0172290000
_diffrn_orient_matrix_UB_22 -0.0608735000
_diffrn_orient_matrix_UB_23 0.0038642000
_diffrn_orient_matrix_UB_31 -0.0596711000
_diffrn_orient_matrix_UB_32 -0.0031175000
_diffrn_orient_matrix_UB_33 0.0064483000
_diffrn_radiation_monochromator mirror
_diffrn_radiation_probe x-ray
_diffrn_radiation_type 'Mo K\a'
_diffrn_radiation_wavelength 0.71073
_diffrn_reflns_av_R_equivalents 0.0331
_diffrn_reflns_av_unetI/netI 0.0205
_diffrn_reflns_Laue_measured_fraction_full 0.999
_diffrn_reflns_Laue_measured_fraction_max 1.000
_diffrn_reflns_limit_h_max 16
_diffrn_reflns_limit_h_min -16
_diffrn_reflns_limit_k_max 17
_diffrn_reflns_limit_k_min -17
_diffrn_reflns_limit_l_max 30
_diffrn_reflns_limit_l_min -30
_diffrn_reflns_number 156694
_diffrn_reflns_point_group_measured_fraction_full 0.999
_diffrn_reflns_point_group_measured_fraction_max 1.000
_diffrn_reflns_theta_full 25.242
_diffrn_reflns_theta_max 29.574
_diffrn_reflns_theta_min 2.034
_diffrn_source 'micro-focus sealed X-ray tube'
_diffrn_source_type 'Mova (Mo) X-ray Source'
_exptl_absorpt_coefficient_mu 0.755
_exptl_absorpt_correction_T_max 1.000
_exptl_absorpt_correction_T_min 0.871
_exptl_absorpt_correction_type gaussian
_exptl_absorpt_process_details
;
CrysAlisPro 1.171.42.89a (Rigaku Oxford Diffraction, 2023)
Numerical absorption correction based on gaussian integration over
a multifaceted crystal model
Empirical absorption correction using spherical harmonics,
implemented in SCALE3 ABSPACK scaling algorithm.
;
_exptl_crystal_colour red
_exptl_crystal_colour_primary red
_exptl_crystal_density_diffrn 1.283
_exptl_crystal_description plate
_exptl_crystal_F_000 1188
_exptl_crystal_size_max 0.158
_exptl_crystal_size_mid 0.138
_exptl_crystal_size_min 0.031
_refine_diff_density_max 0.698
_refine_diff_density_min -0.258
_refine_diff_density_rms 0.058
_refine_ls_extinction_method none
_refine_ls_goodness_of_fit_ref 1.034
_refine_ls_hydrogen_treatment constr
_refine_ls_matrix_type full
_refine_ls_number_parameters 715
_refine_ls_number_reflns 16811
_refine_ls_number_restraints 97
_refine_ls_restrained_S_all 1.055
_refine_ls_R_factor_all 0.0485
_refine_ls_R_factor_gt 0.0378
_refine_ls_shift/su_max 0.003
_refine_ls_shift/su_mean 0.000
_refine_ls_structure_factor_coef Fsqd
_refine_ls_weighting_details 'w=1/[\s^2^(Fo^2^)+(0.0489P)^2^+1.2813P] where P=(Fo^2^+2Fc^2^)/3'
_refine_ls_weighting_scheme calc
_refine_ls_wR_factor_gt 0.0935
_refine_ls_wR_factor_ref 0.0979
_reflns_Friedel_coverage 0.000
_reflns_number_gt 13983
_reflns_number_total 16811
_reflns_threshold_expression 'I > 2\s(I)'
_cod_data_source_file d4dt00889h2.cif
_cod_data_source_block 23eh113_amb-1078
_cod_depositor_comments 'Adding full bibliography for 7715639--7715655.cif.'
_cod_database_code 7715653
_shelx_shelxl_version_number 2018/3
_chemical_oxdiff_formula 'C126  H126  Li2  Ni4  O12  P6  '
_shelx_space_group_comment
;
The symmetry employed for this shelxl refinement is uniquely defined
by the following loop, which should always be used as a source of
symmetry information in preference to the above space-group names.
They are only intended as comments.
;
_shelx_estimated_absorpt_t_max 0.977
_shelx_estimated_absorpt_t_min 0.890
_olex2_refinement_description
;
1. Fixed Uiso
 At 1.2 times of:
  All C(H) groups, All C(H,H) groups, All C(H,H,H,H) groups
2. Restrained distances
 C55-C54A \\sim C55-C54
 with sigma of 0.02
 C54A-C53 \\sim C54-C53
 with sigma of 0.02
 C63-C62A \\sim C63-C62
 with sigma of 0.02
 C62A-C61 \\sim C62-C61
 with sigma of 0.02
 C59-C58 \\sim C59-C58A
 with sigma of 0.02
 C57-C56 \\sim C57A-C56
 with sigma of 0.02
 C58-C57 \\sim C58A-C57A
 with sigma of 0.02
3. Uiso/Uaniso restraints and constraints
Uanis(C54A) \\sim Ueq, Uanis(C54) \\sim Ueq, Uanis(C55) \\sim Ueq, Uanis(C53)
\\sim Ueq: with sigma of 0.01 and sigma for terminal atoms of 0.01
Uanis(C60) \\sim Ueq, Uanis(C61) \\sim Ueq, Uanis(C62A) \\sim Ueq, Uanis(C62)
\\sim Ueq, Uanis(C63) \\sim Ueq: with sigma of 0.01 and sigma for terminal
atoms of 0.01
Uanis(C56) \\sim Ueq, Uanis(C57) \\sim Ueq, Uanis(C57A) \\sim Ueq, Uanis(C58)
\\sim Ueq, Uanis(C58A) \\sim Ueq, Uanis(C59) \\sim Ueq: with sigma of 0.01 and
sigma for terminal atoms of 0.01
4. Others
 Sof(D53C)=Sof(D53D)=Sof(D55C)=Sof(D55D)=Sof(C54A)=Sof(D54C)=Sof(D54D)=1-FVAR(1)
 Sof(D53A)=Sof(D53B)=Sof(D55A)=Sof(D55B)=Sof(C54)=Sof(D54A)=Sof(D54B)=FVAR(1)
 Sof(D63C)=Sof(D63D)=Sof(D61C)=Sof(D61D)=Sof(C62A)=Sof(D62C)=Sof(D62D)=1-FVAR(2)
 Sof(D63A)=Sof(D63B)=Sof(D61A)=Sof(D61B)=Sof(C62)=Sof(D62A)=Sof(D62B)=FVAR(2)
 Sof(D59C)=Sof(D59D)=Sof(D56C)=Sof(D56D)=Sof(C58A)=Sof(D58C)=Sof(D58D)=
 Sof(C57A)=Sof(D57C)=Sof(D57D)=1-FVAR(3)
 Sof(D59A)=Sof(D59B)=Sof(D56A)=Sof(D56B)=Sof(C58)=Sof(D58A)=Sof(D58B)=Sof(C57)=
 Sof(D57A)=Sof(D57B)=FVAR(3)
5.a Secondary CH2 refined with riding coordinates:
 C52(D52A,D52B), C53(D53A,D53B), C53(D53C,D53D), C63(D63A,D63B), C63(D63C,
 D63D), C61(D61A,D61B), C61(D61C,D61D), C60(D60A,D60B), C55(D55A,D55B),
 C55(D55C,D55D), C59(D59A,D59B), C59(D59C,D59D), C56(D56A,D56B), C56(D56C,D56D),
  C62(D62A,D62B), C54(D54A,D54B), C54A(D54C,D54D), C62A(D62C,D62D), C58(D58A,
 D58B), C57(D57A,D57B), C58A(D58C,D58D), C57A(D57C,D57D)
5.b Aromatic/amide H refined with riding coordinates:
 C5(H5), C17(H17), C39(H39), C33(H33), C27(H27), C9(H9), C23(H23), C45(H45),
 C47(H47), C35(H35), C51(H51), C21(H21), C18(H18), C38(H38), C41(H41), C19(H19),
  C32(H32), C8(H8), C43(H43), C6(H6), C7(H7), C37(H37), C36(H36), C31(H31),
 C44(H44), C20(H20), C48(H48), C49(H49), C15(H15), C50(H50), C11(H11), C26(H26),
  C29(H29), C42(H42), C24(H24), C30(H30), C25(H25), C13(H13), C14(H14), C12(H12)
;
_smtbx_masks_void_probe_radius 1.2
_smtbx_masks_void_truncation_radius 1.2
_olex2_submission_special_instructions 'No special instructions were received'
_oxdiff_exptl_absorpt_empirical_details
;
Empirical correction (ABSPACK) includes:
- Absorption correction using spherical harmonics
- Frame scaling
;
_oxdiff_exptl_absorpt_empirical_full_max 1.191
_oxdiff_exptl_absorpt_empirical_full_min 0.895

loop_
_space_group_symop_operation_xyz
'x, y, z'
'-x, -y, -z'

loop_
_atom_site_label
_atom_site_type_symbol
_atom_site_fract_x
_atom_site_fract_y
_atom_site_fract_z
_atom_site_U_iso_or_equiv
_atom_site_adp_type
_atom_site_occupancy
_atom_site_site_symmetry_order
_atom_site_calc_flag
_atom_site_refinement_flags_posn
_atom_site_refinement_flags_adp
_atom_site_refinement_flags_occupancy
_atom_site_disorder_assembly
_atom_site_disorder_group
Ni2 Ni 0.60210(2) 0.44220(2) 0.75210(2) 0.02455(5) Uani 1 1 d . . . . .
Ni1 Ni 0.71312(2) 0.30581(2) 0.76257(2) 0.02405(5) Uani 1 1 d . . . . .
P3 P 0.54731(4) 0.46245(4) 0.65990(2) 0.02529(8) Uani 1 1 d . . . . .
P2 P 0.80336(4) 0.49770(3) 0.75423(2) 0.02516(8) Uani 1 1 d . . . . .
P1 P 0.75922(4) 0.25804(4) 0.85069(2) 0.02542(8) Uani 1 1 d . . . . .
O2 O 0.44959(12) 0.19780(12) 0.75697(7) 0.0458(3) Uani 1 1 d . . . . .
O4 O 0.32461(15) 0.07998(13) 0.86606(7) 0.0500(3) Uani 1 1 d . . . . .
O1 O 0.75866(16) 0.13941(14) 0.67738(7) 0.0562(4) Uani 1 1 d . . . . .
O5 O 0.34891(15) -0.07374(14) 0.74362(7) 0.0579(4) Uani 1 1 d . . . . .
O6 O 0.16832(14) 0.05376(18) 0.75486(8) 0.0664(5) Uani 1 1 d . . . . .
O3 O 0.47788(16) 0.53615(17) 0.84064(8) 0.0674(5) Uani 1 1 d . . . . .
C40 C 0.38372(14) 0.40586(14) 0.63949(7) 0.0286(3) Uani 1 1 d . . . . .
C22 C 0.89826(15) 0.59380(14) 0.81563(7) 0.0315(3) Uani 1 1 d . . . . .
C16 C 0.68797(14) 0.28760(15) 0.91942(7) 0.0288(3) Uani 1 1 d . . . . .
C28 C 0.89183(14) 0.55674(14) 0.68872(7) 0.0289(3) Uani 1 1 d . . . . .
C2 C 0.54420(15) 0.27698(15) 0.75793(7) 0.0302(3) Uani 1 1 d . . . . .
C4 C 0.92166(14) 0.32178(15) 0.87157(7) 0.0291(3) Uani 1 1 d . . . . .
C46 C 0.60613(15) 0.39388(16) 0.59887(7) 0.0319(3) Uani 1 1 d . . . . .
C34 C 0.58558(14) 0.61489(15) 0.63975(7) 0.0287(3) Uani 1 1 d . . . . .
C5 C 0.96871(16) 0.36998(16) 0.92888(8) 0.0351(4) Uani 1 1 d . . . . .
H5 H 0.915124 0.371491 0.960107 0.042 Uiso 1 1 calc R U . . .
C1 C 0.74013(16) 0.20831(15) 0.70884(7) 0.0323(3) Uani 1 1 d . . . . .
C17 C 0.66322(16) 0.39049(16) 0.92357(8) 0.0353(4) Uani 1 1 d . . . . .
H17 H 0.682450 0.441130 0.891312 0.042 Uiso 1 1 calc R U . . .
C39 C 0.55094(17) 0.64355(16) 0.58415(8) 0.0364(4) Uani 1 1 d . . . . .
H39 H 0.506516 0.582881 0.555213 0.044 Uiso 1 1 calc R U . . .
C33 C 0.91816(16) 0.48522(17) 0.64496(8) 0.0376(4) Uani 1 1 d . . . . .
H33 H 0.895462 0.403860 0.650506 0.045 Uiso 1 1 calc R U . . .
C3 C 0.52970(16) 0.49887(17) 0.80664(8) 0.0361(4) Uani 1 1 d . . . . .
C27 C 1.02074(17) 0.60848(17) 0.82247(9) 0.0433(4) Uani 1 1 d . . . . .
H27 H 1.057255 0.575413 0.792375 0.052 Uiso 1 1 calc R U . . .
C9 C 1.00278(16) 0.32150(18) 0.82659(8) 0.0384(4) Uani 1 1 d . . . . .
H9 H 0.972602 0.290811 0.787064 0.046 Uiso 1 1 calc R U . . .
C10 C 0.73011(16) 0.10072(15) 0.85434(7) 0.0323(3) Uani 1 1 d . . . . .
C23 C 0.84951(19) 0.64618(16) 0.86027(8) 0.0399(4) Uani 1 1 d . . . . .
H23 H 0.767172 0.639741 0.856328 0.048 Uiso 1 1 calc R U . . .
C45 C 0.33531(17) 0.34982(17) 0.58390(8) 0.0391(4) Uani 1 1 d . . . . .
H45 H 0.387410 0.335568 0.554854 0.047 Uiso 1 1 calc R U . . .
C47 C 0.67770(17) 0.45353(19) 0.55309(8) 0.0411(4) Uani 1 1 d . . . . .
H47 H 0.696709 0.535504 0.551376 0.049 Uiso 1 1 calc R U . . .
C35 C 0.64653(16) 0.70563(16) 0.68210(8) 0.0369(4) Uani 1 1 d . . . . .
H35 H 0.669829 0.687850 0.720295 0.044 Uiso 1 1 calc R U . . .
C51 C 0.58136(19) 0.27399(17) 0.60063(8) 0.0403(4) Uani 1 1 d . . . . .
H51 H 0.532845 0.231853 0.631499 0.048 Uiso 1 1 calc R U . . .
C21 C 0.65645(19) 0.21338(19) 0.96683(8) 0.0424(4) Uani 1 1 d . . . . .
H21 H 0.672103 0.142436 0.964742 0.051 Uiso 1 1 calc R U . . .
C18 C 0.61072(18) 0.41994(18) 0.97434(9) 0.0438(4) Uani 1 1 d . . . . .
H18 H 0.596124 0.491414 0.976988 0.053 Uiso 1 1 calc R U . . .
C38 C 0.58087(19) 0.75964(18) 0.57093(9) 0.0434(4) Uani 1 1 d . . . . .
H38 H 0.558844 0.778126 0.532639 0.052 Uiso 1 1 calc R U . . .
C41 C 0.30507(17) 0.42681(18) 0.68086(9) 0.0416(4) Uani 1 1 d . . . . .
H41 H 0.336135 0.464598 0.719147 0.050 Uiso 1 1 calc R U . . .
C19 C 0.57965(18) 0.3461(2) 1.02091(8) 0.0460(5) Uani 1 1 d . . . . .
H19 H 0.542929 0.366130 1.055417 0.055 Uiso 1 1 calc R U . . .
C32 C 0.97728(19) 0.5304(2) 0.59298(9) 0.0474(5) Uani 1 1 d . . . . .
H32 H 0.994785 0.479761 0.563759 0.057 Uiso 1 1 calc R U . . .
C8 C 1.12676(18) 0.3654(2) 0.83887(9) 0.0462(5) Uani 1 1 d . . . . .
H8 H 1.180772 0.362833 0.808038 0.055 Uiso 1 1 calc R U . . .
C43 C 0.13518(17) 0.33555(19) 0.61160(10) 0.0479(5) Uani 1 1 d . . . . .
H43 H 0.050644 0.310863 0.602394 0.057 Uiso 1 1 calc R U . . .
C6 C 1.09330(17) 0.41577(18) 0.94064(9) 0.0421(4) Uani 1 1 d . . . . .
H6 H 1.124376 0.449156 0.979673 0.051 Uiso 1 1 calc R U . . .
C7 C 1.17221(17) 0.41294(19) 0.89572(9) 0.0444(4) Uani 1 1 d . . . . .
H7 H 1.257303 0.443546 0.903945 0.053 Uiso 1 1 calc R U . . .
C37 C 0.64282(18) 0.84884(17) 0.61339(10) 0.0442(4) Uani 1 1 d . . . . .
H37 H 0.663988 0.928386 0.604102 0.053 Uiso 1 1 calc R U . . .
C36 C 0.67370(18) 0.82179(17) 0.66921(10) 0.0437(4) Uani 1 1 d . . . . .
H36 H 0.713628 0.882778 0.698877 0.052 Uiso 1 1 calc R U . . .
C31 C 1.01026(19) 0.6471(2) 0.58375(10) 0.0520(5) Uani 1 1 d . . . . .
H31 H 1.049874 0.677531 0.548122 0.062 Uiso 1 1 calc R U . . .
C44 C 0.21139(18) 0.31432(19) 0.57031(10) 0.0471(5) Uani 1 1 d . . . . .
H44 H 0.179525 0.275320 0.532365 0.057 Uiso 1 1 calc R U . . .
C20 C 0.6022(2) 0.2429(2) 1.01713(9) 0.0493(5) Uani 1 1 d . . . . .
H20 H 0.580511 0.191672 1.049096 0.059 Uiso 1 1 calc R U . . .
C48 C 0.7215(2) 0.3936(2) 0.50984(9) 0.0527(5) Uani 1 1 d . . . . .
H48 H 0.769030 0.434710 0.478423 0.063 Uiso 1 1 calc R U . . .
C49 C 0.6964(2) 0.2756(2) 0.51242(9) 0.0553(6) Uani 1 1 d . . . . .
H49 H 0.726862 0.235342 0.482946 0.066 Uiso 1 1 calc R U . . .
C15 C 0.6218(2) 0.02204(18) 0.82896(10) 0.0490(5) Uani 1 1 d . . . . .
H15 H 0.566360 0.050848 0.810179 0.059 Uiso 1 1 calc R U . . .
C50 C 0.6268(2) 0.2153(2) 0.55774(9) 0.0520(5) Uani 1 1 d . . . . .
H50 H 0.610031 0.133724 0.559643 0.062 Uiso 1 1 calc R U . . .
C11 C 0.8106(2) 0.05601(18) 0.88062(10) 0.0461(5) Uani 1 1 d . . . . .
H11 H 0.885266 0.107916 0.898551 0.055 Uiso 1 1 calc R U . . .
C26 C 1.0899(2) 0.6707(2) 0.87263(11) 0.0553(6) Uani 1 1 d . . . . .
H26 H 1.172898 0.679276 0.876571 0.066 Uiso 1 1 calc R U . . .
C29 C 0.92764(19) 0.67566(18) 0.67882(10) 0.0463(5) Uani 1 1 d . . . . .
H29 H 0.912288 0.727321 0.708226 0.056 Uiso 1 1 calc R U . . .
C42 C 0.18224(18) 0.3932(2) 0.66685(10) 0.0513(5) Uani 1 1 d . . . . .
H42 H 0.130080 0.409746 0.695130 0.062 Uiso 1 1 calc R U . . .
C24 C 0.9194(2) 0.70792(18) 0.91067(9) 0.0528(5) Uani 1 1 d . . . . .
H24 H 0.883936 0.741690 0.940966 0.063 Uiso 1 1 calc R U . . .
C30 C 0.9855(2) 0.7199(2) 0.62653(12) 0.0578(6) Uani 1 1 d . . . . .
H30 H 1.008117 0.801027 0.620358 0.069 Uiso 1 1 calc R U . . .
C25 C 1.0392(2) 0.72002(19) 0.91661(10) 0.0574(6) Uani 1 1 d . . . . .
H25 H 1.086756 0.762171 0.950887 0.069 Uiso 1 1 calc R U . . .
C52 C 0.3306(2) 0.19125(19) 0.89265(11) 0.0550(5) Uani 1 1 d . . . . .
D52A D 0.294503 0.231255 0.864863 0.066 Uiso 1 1 calc R U . . .
D52B D 0.415784 0.242299 0.902505 0.066 Uiso 1 1 calc R U . . .
C13 C 0.6733(3) -0.1408(2) 0.85587(11) 0.0615(6) Uani 1 1 d . . . . .
H13 H 0.654097 -0.222994 0.856352 0.074 Uiso 1 1 calc R U . . .
C14 C 0.5929(3) -0.0981(2) 0.83053(12) 0.0628(6) Uani 1 1 d . . . . .
H14 H 0.517236 -0.150708 0.813982 0.075 Uiso 1 1 calc R U . . .
C12 C 0.7818(3) -0.0647(2) 0.88065(12) 0.0614(6) Uani 1 1 d . . . . .
H12 H 0.837777 -0.094624 0.897963 0.074 Uiso 1 1 calc R U . . .
C53 C 0.2588(3) 0.1637(3) 0.94925(13) 0.0715(7) Uani 1 1 d D U . . .
D53A D 0.311127 0.201829 0.985188 0.086 Uiso 0.545(15) 1 calc R U P A 1
D53B D 0.190182 0.191923 0.947697 0.086 Uiso 0.545(15) 1 calc R U P A 1
D53C D 0.171402 0.146300 0.940802 0.086 Uiso 0.455(15) 1 calc R U P A 2
D53D D 0.289342 0.228965 0.980503 0.086 Uiso 0.455(15) 1 calc R U P A 2
C63 C 0.1415(3) 0.0796(3) 0.69636(13) 0.0772(8) Uani 1 1 d D U . . .
D63A D 0.181269 0.045602 0.665591 0.093 Uiso 0.198(16) 1 calc R U P B 1
D63B D 0.168947 0.165313 0.692683 0.093 Uiso 0.198(16) 1 calc R U P B 1
D63C D 0.144233 0.018068 0.666280 0.093 Uiso 0.802(16) 1 calc R U P B 2
D63D D 0.200863 0.155919 0.685660 0.093 Uiso 0.802(16) 1 calc R U P B 2
C61 C -0.0421(2) 0.0026(3) 0.74653(14) 0.0740(8) Uani 1 1 d D U . . .
D61A D -0.102704 -0.077973 0.747030 0.089 Uiso 0.198(16) 1 calc R U P B 1
D61B D -0.082478 0.058366 0.758242 0.089 Uiso 0.198(16) 1 calc R U P B 1
D61C D -0.106024 0.025031 0.766107 0.089 Uiso 0.802(16) 1 calc R U P B 2
D61D D -0.078290 -0.079586 0.729842 0.089 Uiso 0.802(16) 1 calc R U P B 2
C60 C 0.0601(2) 0.0175(3) 0.78984(14) 0.0765(8) Uani 1 1 d . U . . .
D60A D 0.065042 0.077918 0.822210 0.092 Uiso 1 1 calc R U . . .
D60B D 0.049371 -0.057143 0.808312 0.092 Uiso 1 1 calc R U . . .
C55 C 0.3148(3) 0.0048(3) 0.91305(13) 0.0818(9) Uani 1 1 d D U . . .
D55A D 0.392293 0.025245 0.936387 0.098 Uiso 0.545(15) 1 calc R U P A 1
D55B D 0.286834 -0.078454 0.897969 0.098 Uiso 0.545(15) 1 calc R U P A 1
D55C D 0.393104 -0.005913 0.919585 0.098 Uiso 0.455(15) 1 calc R U P A 2
D55D D 0.252148 -0.072909 0.901860 0.098 Uiso 0.455(15) 1 calc R U P A 2
C59 C 0.4086(3) -0.0710(4) 0.68852(14) 0.0904(10) Uani 1 1 d D U . . .
D59A D 0.497352 -0.049230 0.694461 0.108 Uiso 0.437(18) 1 calc R U P C 1
D59B D 0.391169 -0.019127 0.660075 0.108 Uiso 0.437(18) 1 calc R U P C 1
D59C D 0.487632 -0.079514 0.696245 0.108 Uiso 0.563(18) 1 calc R U P C 2
D59D D 0.424576 0.005738 0.671219 0.108 Uiso 0.563(18) 1 calc R U P C 2
C56 C 0.2637(4) -0.1886(3) 0.74966(18) 0.1006(11) Uani 1 1 d D U . . .
D56A D 0.261171 -0.202507 0.793126 0.121 Uiso 0.437(18) 1 calc R U P C 1
D56B D 0.183103 -0.187865 0.737571 0.121 Uiso 0.437(18) 1 calc R U P C 1
D56C D 0.179127 -0.191180 0.746800 0.121 Uiso 0.563(18) 1 calc R U P C 2
D56D D 0.277156 -0.220589 0.787911 0.121 Uiso 0.563(18) 1 calc R U P C 2
C62 C 0.0026(11) 0.0230(18) 0.6891(6) 0.057(4) Uani 0.198(16) 1 d D U P B 1
D62A D -0.030547 0.076090 0.669245 0.068 Uiso 0.198(16) 1 calc R U P B 1
D62B D -0.020751 -0.051619 0.664095 0.068 Uiso 0.198(16) 1 calc R U P B 1
Li1 Li 0.3257(3) 0.0609(3) 0.78083(15) 0.0435(7) Uani 1 1 d . . . . .
C54 C 0.2131(11) 0.0334(6) 0.9518(4) 0.085(3) Uani 0.545(15) 1 d D U P A 1
D54A D 0.131091 -0.004114 0.932696 0.102 Uiso 0.545(15) 1 calc R U P A 1
D54B D 0.212424 0.009434 0.993616 0.102 Uiso 0.545(15) 1 calc R U P A 1
C54A C 0.2823(11) 0.0539(7) 0.9682(3) 0.072(2) Uani 0.455(15) 1 d D U P A 2
D54C D 0.349254 0.075553 0.998944 0.086 Uiso 0.455(15) 1 calc R U P A 2
D54D D 0.208535 -0.002872 0.984813 0.086 Uiso 0.455(15) 1 calc R U P A 2
C62A C 0.0159(4) 0.0838(8) 0.6980(2) 0.0753(17) Uani 0.802(16) 1 d D U P B 2
D62C D -0.028352 0.055570 0.658773 0.090 Uiso 0.802(16) 1 calc R U P B 2
D62D D 0.018581 0.164295 0.708514 0.090 Uiso 0.802(16) 1 calc R U P B 2
C58 C 0.3382(12) -0.2132(12) 0.6680(6) 0.085(4) Uani 0.437(18) 1 d D U P C 1
D58A D 0.276739 -0.220992 0.635736 0.102 Uiso 0.437(18) 1 calc R U P C 1
D58B D 0.398225 -0.244576 0.651065 0.102 Uiso 0.437(18) 1 calc R U P C 1
C57 C 0.2762(13) -0.2864(10) 0.7193(7) 0.098(4) Uani 0.437(18) 1 d D U P C 1
D57A D 0.197777 -0.348715 0.707037 0.117 Uiso 0.437(18) 1 calc R U P C 1
D57B D 0.329118 -0.318943 0.741240 0.117 Uiso 0.437(18) 1 calc R U P C 1
C58A C 0.3375(8) -0.1623(12) 0.6464(4) 0.087(3) Uani 0.563(18) 1 d D U P C 2
D58C D 0.386591 -0.182663 0.615076 0.105 Uiso 0.563(18) 1 calc R U P C 2
D58D D 0.269669 -0.145503 0.627560 0.105 Uiso 0.563(18) 1 calc R U P C 2
C57A C 0.2957(10) -0.2541(8) 0.6938(6) 0.093(3) Uani 0.563(18) 1 d D U P C 2
D57C D 0.361162 -0.282872 0.704446 0.111 Uiso 0.563(18) 1 calc R U P C 2
D57D D 0.223613 -0.321535 0.678550 0.111 Uiso 0.563(18) 1 calc R U P C 2

loop_
_atom_site_aniso_label
_atom_site_aniso_U_11
_atom_site_aniso_U_22
_atom_site_aniso_U_33
_atom_site_aniso_U_23
_atom_site_aniso_U_13
_atom_site_aniso_U_12
Ni2 0.02573(10) 0.03123(10) 0.01894(9) 0.00145(7) 0.00038(7) 0.01301(8)
Ni1 0.02850(10) 0.02619(10) 0.01871(9) 0.00180(7) -0.00069(7) 0.01137(8)
P3 0.02763(19) 0.0311(2) 0.02000(18) 0.00066(14) -0.00130(14) 0.01425(15)
P2 0.02584(18) 0.02710(19) 0.02300(18) 0.00194(14) -0.00017(14) 0.01006(15)
P1 0.03037(19) 0.0301(2) 0.01895(17) 0.00281(14) 0.00103(14) 0.01449(16)
O2 0.0348(7) 0.0414(7) 0.0534(9) 0.0091(6) 0.0029(6) 0.0034(6)
O4 0.0684(10) 0.0413(8) 0.0407(8) 0.0047(6) 0.0072(7) 0.0199(7)
O1 0.0804(11) 0.0585(9) 0.0445(8) -0.0133(7) -0.0056(7) 0.0456(9)
O5 0.0629(10) 0.0453(8) 0.0553(9) -0.0067(7) 0.0125(7) 0.0082(7)
O6 0.0371(8) 0.0935(13) 0.0631(11) 0.0208(9) 0.0002(7) 0.0147(8)
O3 0.0651(10) 0.0924(13) 0.0537(10) -0.0195(9) 0.0132(8) 0.0421(10)
C40 0.0295(7) 0.0305(8) 0.0276(8) 0.0010(6) -0.0035(6) 0.0131(6)
C22 0.0376(8) 0.0258(8) 0.0293(8) 0.0026(6) -0.0056(6) 0.0094(6)
C16 0.0302(8) 0.0372(8) 0.0213(7) 0.0005(6) 0.0003(6) 0.0152(6)
C28 0.0250(7) 0.0332(8) 0.0300(8) 0.0074(6) 0.0007(6) 0.0117(6)
C2 0.0326(8) 0.0352(8) 0.0232(7) 0.0036(6) 0.0007(6) 0.0127(7)
C4 0.0313(8) 0.0356(8) 0.0239(7) 0.0034(6) 0.0000(6) 0.0161(6)
C46 0.0348(8) 0.0457(9) 0.0221(7) -0.0023(6) -0.0033(6) 0.0237(7)
C34 0.0275(7) 0.0346(8) 0.0265(8) 0.0031(6) -0.0001(6) 0.0141(6)
C5 0.0372(9) 0.0445(10) 0.0258(8) 0.0004(7) -0.0005(6) 0.0176(7)
C1 0.0396(9) 0.0353(9) 0.0260(8) 0.0009(6) -0.0030(6) 0.0184(7)
C17 0.0389(9) 0.0379(9) 0.0310(8) 0.0000(7) 0.0029(7) 0.0165(7)
C39 0.0449(10) 0.0378(9) 0.0288(8) 0.0032(7) -0.0029(7) 0.0174(8)
C33 0.0381(9) 0.0395(9) 0.0371(9) 0.0069(7) 0.0100(7) 0.0153(7)
C3 0.0363(9) 0.0448(10) 0.0295(8) -0.0023(7) 0.0012(7) 0.0178(8)
C27 0.0366(9) 0.0406(10) 0.0476(11) 0.0026(8) -0.0086(8) 0.0079(8)
C9 0.0373(9) 0.0537(11) 0.0256(8) -0.0002(7) 0.0008(7) 0.0184(8)
C10 0.0451(9) 0.0341(8) 0.0229(7) 0.0061(6) 0.0062(6) 0.0199(7)
C23 0.0515(11) 0.0340(9) 0.0341(9) -0.0018(7) -0.0047(8) 0.0163(8)
C45 0.0369(9) 0.0479(10) 0.0313(9) -0.0050(7) -0.0055(7) 0.0151(8)
C47 0.0388(9) 0.0555(12) 0.0334(9) 0.0012(8) 0.0061(7) 0.0222(9)
C35 0.0372(9) 0.0391(9) 0.0345(9) 0.0008(7) -0.0070(7) 0.0143(7)
C51 0.0589(12) 0.0455(10) 0.0264(8) -0.0014(7) -0.0022(8) 0.0312(9)
C21 0.0555(11) 0.0527(11) 0.0291(9) 0.0107(8) 0.0110(8) 0.0304(9)
C18 0.0462(10) 0.0455(11) 0.0426(11) -0.0089(8) 0.0048(8) 0.0216(9)
C38 0.0536(11) 0.0449(11) 0.0369(10) 0.0117(8) 0.0012(8) 0.0226(9)
C41 0.0344(9) 0.0549(11) 0.0380(10) -0.0070(8) -0.0031(7) 0.0206(8)
C19 0.0425(10) 0.0658(13) 0.0294(9) -0.0093(8) 0.0064(7) 0.0206(9)
C32 0.0462(11) 0.0602(13) 0.0393(10) 0.0100(9) 0.0153(8) 0.0218(10)
C8 0.0361(10) 0.0680(14) 0.0374(10) 0.0031(9) 0.0063(8) 0.0223(9)
C43 0.0310(9) 0.0524(12) 0.0592(13) 0.0020(10) -0.0104(8) 0.0142(8)
C6 0.0412(10) 0.0513(11) 0.0337(9) -0.0032(8) -0.0084(7) 0.0177(8)
C7 0.0325(9) 0.0563(12) 0.0446(11) 0.0010(9) -0.0038(8) 0.0168(8)
C37 0.0448(10) 0.0357(10) 0.0535(12) 0.0105(8) 0.0044(9) 0.0150(8)
C36 0.0422(10) 0.0349(9) 0.0503(11) -0.0016(8) -0.0066(8) 0.0103(8)
C31 0.0431(11) 0.0670(14) 0.0485(12) 0.0262(11) 0.0159(9) 0.0195(10)
C44 0.0424(10) 0.0518(12) 0.0428(11) -0.0063(9) -0.0152(8) 0.0135(9)
C20 0.0597(13) 0.0662(14) 0.0282(9) 0.0113(9) 0.0141(8) 0.0285(11)
C48 0.0487(12) 0.0801(16) 0.0365(10) -0.0005(10) 0.0107(8) 0.0321(11)
C49 0.0630(13) 0.0850(17) 0.0351(10) -0.0129(10) -0.0004(9) 0.0496(13)
C15 0.0559(12) 0.0360(10) 0.0527(12) 0.0069(9) -0.0083(9) 0.0134(9)
C50 0.0773(15) 0.0616(13) 0.0349(10) -0.0087(9) -0.0077(10) 0.0483(12)
C11 0.0574(12) 0.0439(11) 0.0462(11) 0.0091(8) 0.0031(9) 0.0284(9)
C26 0.0461(11) 0.0488(12) 0.0587(14) 0.0064(10) -0.0210(10) 0.0026(9)
C29 0.0524(11) 0.0368(10) 0.0517(12) 0.0109(8) 0.0137(9) 0.0169(9)
C42 0.0350(10) 0.0693(14) 0.0537(13) -0.0046(10) 0.0008(8) 0.0249(10)
C24 0.0810(16) 0.0390(11) 0.0342(10) -0.0042(8) -0.0066(10) 0.0177(10)
C30 0.0613(14) 0.0453(12) 0.0680(15) 0.0266(11) 0.0201(11) 0.0168(10)
C25 0.0749(15) 0.0407(11) 0.0406(11) 0.0037(9) -0.0237(10) 0.0021(10)
C52 0.0680(14) 0.0428(11) 0.0538(13) -0.0001(9) 0.0066(11) 0.0198(10)
C13 0.0970(19) 0.0348(11) 0.0571(14) 0.0109(10) 0.0153(13) 0.0274(12)
C14 0.0805(17) 0.0352(11) 0.0640(15) 0.0053(10) -0.0067(12) 0.0101(11)
C12 0.0864(18) 0.0506(13) 0.0653(15) 0.0183(11) 0.0110(13) 0.0442(13)
C53 0.0810(18) 0.0742(18) 0.0607(16) -0.0038(13) 0.0185(13) 0.0300(15)
C63 0.0695(17) 0.114(2) 0.0630(17) 0.0164(16) 0.0050(13) 0.0489(17)
C61 0.0480(13) 0.0810(19) 0.091(2) -0.0192(16) -0.0104(13) 0.0250(13)
C60 0.0402(12) 0.107(2) 0.0736(18) 0.0152(16) 0.0080(11) 0.0145(13)
C55 0.134(3) 0.0559(15) 0.0584(16) 0.0147(12) 0.0104(17) 0.0352(17)
C59 0.0774(19) 0.133(3) 0.0621(17) -0.0219(18) 0.0160(14) 0.0434(19)
C56 0.112(3) 0.0478(16) 0.113(3) -0.0025(17) -0.003(2) -0.0048(16)
C62 0.058(6) 0.057(8) 0.065(7) -0.012(5) -0.007(5) 0.036(6)
Li1 0.0373(16) 0.0438(18) 0.0428(18) 0.0029(14) 0.0053(13) 0.0065(13)
C54 0.116(6) 0.071(4) 0.051(4) 0.007(3) 0.025(4) 0.012(4)
C54A 0.081(5) 0.067(4) 0.048(3) 0.006(3) 0.011(3) 0.002(3)
C62A 0.074(2) 0.119(5) 0.055(2) 0.000(2) 0.0002(17) 0.063(3)
C58 0.073(5) 0.105(8) 0.059(6) -0.026(5) 0.019(4) 0.015(5)
C57 0.119(6) 0.055(5) 0.112(7) -0.011(5) 0.007(6) 0.025(5)
C58A 0.064(3) 0.136(7) 0.065(4) -0.046(4) -0.014(3) 0.049(4)
C57A 0.101(6) 0.040(4) 0.131(7) -0.022(4) -0.044(5) 0.024(4)

loop_
_atom_type_symbol
_atom_type_description
_atom_type_scat_dispersion_real
_atom_type_scat_dispersion_imag
_atom_type_scat_source
C C 0.0033 0.0016 'International Tables Vol C Tables 4.2.6.8 and 6.1.1.4'
H H 0.0000 0.0000 'International Tables Vol C Tables 4.2.6.8 and 6.1.1.4'
D D 0.0000 0.0000 'International Tables Vol C Tables 4.2.6.8 and 6.1.1.4'
Li Li -0.0003 0.0001 'International Tables Vol C Tables 4.2.6.8 and 6.1.1.4'
Ni Ni 0.3393 1.1124 'International Tables Vol C Tables 4.2.6.8 and 6.1.1.4'
O O 0.0106 0.0060 'International Tables Vol C Tables 4.2.6.8 and 6.1.1.4'
P P 0.1023 0.0942 'International Tables Vol C Tables 4.2.6.8 and 6.1.1.4'

loop_
_exptl_crystal_face_index_h
_exptl_crystal_face_index_k
_exptl_crystal_face_index_l
_exptl_crystal_face_perp_dist
0 0 1 0.0954
0 0 -1 0.0604
-1 0 0 0.0639
-1 -1 -1 0.0502
1 1 1 0.0434
0 -1 -1 0.0418
1 -1 -1 0.0760
-1 1 1 0.0692
1 1 0 0.0327
-1 -1 0 0.0543
0 -1 0 0.0305
0 1 0 0.0010
1 -1 0 0.0665
-1 1 0 0.0502
0 -1 1 0.0556
-1 0 1 0.0896
1 0 -1 0.0752
1 -1 1 0.0715
-1 1 -1 0.0513

loop_
_geom_angle_atom_site_label_1
_geom_angle_atom_site_label_2
_geom_angle_atom_site_label_3
_geom_angle
_geom_angle_site_symmetry_1
_geom_angle_site_symmetry_3
_geom_angle_publ_flag
P3 Ni2 Ni1 116.057(13) . . ?
P3 Ni2 P2 106.458(16) . . ?
P2 Ni2 Ni1 56.041(12) . . ?
C2 Ni2 Ni1 49.12(5) . . ?
C2 Ni2 P3 103.51(5) . . ?
C2 Ni2 P2 105.15(5) . . ?
C3 Ni2 Ni1 129.44(6) . . ?
C3 Ni2 P3 112.67(6) . . ?
C3 Ni2 P2 120.48(6) . . ?
C3 Ni2 C2 107.04(8) . . ?
P2 Ni1 Ni2 56.084(12) . . ?
P1 Ni1 Ni2 122.154(14) . . ?
P1 Ni1 P2 110.049(17) . . ?
C2 Ni1 Ni2 49.23(5) . . ?
C2 Ni1 P2 105.30(5) . . ?
C2 Ni1 P1 108.90(5) . . ?
C1 Ni1 Ni2 130.16(5) . . ?
C1 Ni1 P2 119.10(6) . . ?
C1 Ni1 P1 106.33(5) . . ?
C1 Ni1 C2 106.84(8) . . ?
C40 P3 Ni2 117.91(5) . . ?
C46 P3 Ni2 116.64(5) . . ?
C46 P3 C40 101.18(7) . . ?
C46 P3 C34 104.56(8) . . ?
C34 P3 Ni2 114.95(5) . . ?
C34 P3 C40 99.10(7) . . ?
Ni1 P2 Ni2 67.875(13) . . ?
C22 P2 Ni2 122.00(6) . . ?
C22 P2 Ni1 121.64(5) . . ?
C28 P2 Ni2 121.55(5) . . ?
C28 P2 Ni1 121.70(6) . . ?
C28 P2 C22 101.34(8) . . ?
C16 P1 Ni1 121.46(5) . . ?
C16 P1 C4 102.72(7) . . ?
C16 P1 C10 101.22(7) . . ?
C4 P1 Ni1 113.90(5) . . ?
C4 P1 C10 101.25(8) . . ?
C10 P1 Ni1 113.65(6) . . ?
C2 O2 Li1 159.13(17) . . ?
C52 O4 Li1 118.32(17) . . ?
C55 O4 C52 107.63(18) . . ?
C55 O4 Li1 134.01(19) . . ?
C59 O5 C56 109.2(2) . . ?
C59 O5 Li1 122.8(2) . . ?
C56 O5 Li1 121.3(2) . . ?
C63 O6 C60 110.50(19) . . ?
C63 O6 Li1 123.31(18) . . ?
C60 O6 Li1 126.14(19) . . ?
C45 C40 P3 123.78(13) . . ?
C45 C40 C41 118.18(16) . . ?
C41 C40 P3 117.93(13) . . ?
C27 C22 P2 120.76(14) . . ?
C23 C22 P2 121.62(14) . . ?
C23 C22 C27 117.36(17) . . ?
C17 C16 P1 117.12(12) . . ?
C17 C16 C21 118.58(15) . . ?
C21 C16 P1 124.30(13) . . ?
C33 C28 P2 122.06(13) . . ?
C33 C28 C29 117.30(16) . . ?
C29 C28 P2 120.47(14) . . ?
Ni1 C2 Ni2 81.65(7) . . ?
O2 C2 Ni2 138.10(14) . . ?
O2 C2 Ni1 140.20(14) . . ?
C5 C4 P1 124.58(13) . . ?
C9 C4 P1 117.09(13) . . ?
C9 C4 C5 118.33(16) . . ?
C47 C46 P3 124.91(14) . . ?
C51 C46 P3 116.63(13) . . ?
C51 C46 C47 118.39(16) . . ?
C39 C34 P3 122.43(13) . . ?
C35 C34 P3 119.14(12) . . ?
C35 C34 C39 118.37(16) . . ?
C4 C5 H5 119.7 . . ?
C6 C5 C4 120.56(16) . . ?
C6 C5 H5 119.7 . . ?
O1 C1 Ni1 174.59(16) . . ?
C16 C17 H17 119.6 . . ?
C18 C17 C16 120.70(17) . . ?
C18 C17 H17 119.6 . . ?
C34 C39 H39 119.7 . . ?
C38 C39 C34 120.59(17) . . ?
C38 C39 H39 119.7 . . ?
C28 C33 H33 119.3 . . ?
C28 C33 C32 121.30(18) . . ?
C32 C33 H33 119.3 . . ?
O3 C3 Ni2 176.80(17) . . ?
C22 C27 H27 119.5 . . ?
C26 C27 C22 121.0(2) . . ?
C26 C27 H27 119.5 . . ?
C4 C9 H9 119.6 . . ?
C8 C9 C4 120.82(17) . . ?
C8 C9 H9 119.6 . . ?
C15 C10 P1 117.86(14) . . ?
C15 C10 C11 118.20(18) . . ?
C11 C10 P1 123.94(15) . . ?
C22 C23 H23 119.4 . . ?
C22 C23 C24 121.2(2) . . ?
C24 C23 H23 119.4 . . ?
C40 C45 H45 119.6 . . ?
C40 C45 C44 120.84(18) . . ?
C44 C45 H45 119.6 . . ?
C46 C47 H47 119.8 . . ?
C48 C47 C46 120.4(2) . . ?
C48 C47 H47 119.8 . . ?
C34 C35 H35 119.6 . . ?
C36 C35 C34 120.82(17) . . ?
C36 C35 H35 119.6 . . ?
C46 C51 H51 119.6 . . ?
C50 C51 C46 120.75(19) . . ?
C50 C51 H51 119.6 . . ?
C16 C21 H21 119.9 . . ?
C20 C21 C16 120.25(18) . . ?
C20 C21 H21 119.9 . . ?
C17 C18 H18 119.8 . . ?
C19 C18 C17 120.38(18) . . ?
C19 C18 H18 119.8 . . ?
C39 C38 H38 119.9 . . ?
C37 C38 C39 120.21(18) . . ?
C37 C38 H38 119.9 . . ?
C40 C41 H41 119.6 . . ?
C42 C41 C40 120.86(18) . . ?
C42 C41 H41 119.6 . . ?
C18 C19 H19 120.2 . . ?
C18 C19 C20 119.60(17) . . ?
C20 C19 H19 120.2 . . ?
C33 C32 H32 119.8 . . ?
C31 C32 C33 120.5(2) . . ?
C31 C32 H32 119.8 . . ?
C9 C8 H8 119.8 . . ?
C7 C8 C9 120.30(18) . . ?
C7 C8 H8 119.8 . . ?
C44 C43 H43 120.2 . . ?
C44 C43 C42 119.69(18) . . ?
C42 C43 H43 120.2 . . ?
C5 C6 H6 119.9 . . ?
C7 C6 C5 120.26(17) . . ?
C7 C6 H6 119.9 . . ?
C8 C7 C6 119.71(18) . . ?
C8 C7 H7 120.1 . . ?
C6 C7 H7 120.1 . . ?
C38 C37 H37 120.1 . . ?
C36 C37 C38 119.80(18) . . ?
C36 C37 H37 120.1 . . ?
C35 C36 H36 119.9 . . ?
C37 C36 C35 120.14(18) . . ?
C37 C36 H36 119.9 . . ?
C32 C31 H31 120.3 . . ?
C32 C31 C30 119.35(19) . . ?
C30 C31 H31 120.3 . . ?
C45 C44 H44 119.9 . . ?
C43 C44 C45 120.22(18) . . ?
C43 C44 H44 119.9 . . ?
C21 C20 H20 119.8 . . ?
C19 C20 C21 120.47(19) . . ?
C19 C20 H20 119.8 . . ?
C47 C48 H48 119.8 . . ?
C49 C48 C47 120.3(2) . . ?
C49 C48 H48 119.8 . . ?
C48 C49 H49 119.9 . . ?
C48 C49 C50 120.11(18) . . ?
C50 C49 H49 119.9 . . ?
C10 C15 H15 119.4 . . ?
C10 C15 C14 121.1(2) . . ?
C14 C15 H15 119.4 . . ?
C51 C50 H50 120.0 . . ?
C49 C50 C51 120.0(2) . . ?
C49 C50 H50 120.0 . . ?
C10 C11 H11 120.0 . . ?
C12 C11 C10 120.1(2) . . ?
C12 C11 H11 120.0 . . ?
C27 C26 H26 119.8 . . ?
C25 C26 C27 120.5(2) . . ?
C25 C26 H26 119.8 . . ?
C28 C29 H29 119.5 . . ?
C30 C29 C28 121.1(2) . . ?
C30 C29 H29 119.5 . . ?
C41 C42 C43 120.18(19) . . ?
C41 C42 H42 119.9 . . ?
C43 C42 H42 119.9 . . ?
C23 C24 H24 119.9 . . ?
C25 C24 C23 120.2(2) . . ?
C25 C24 H24 119.9 . . ?
C31 C30 C29 120.5(2) . . ?
C31 C30 H30 119.8 . . ?
C29 C30 H30 119.8 . . ?
C26 C25 H25 120.2 . . ?
C24 C25 C26 119.62(19) . . ?
C24 C25 H25 120.2 . . ?
O4 C52 D52A 110.7 . . ?
O4 C52 D52B 110.7 . . ?
O4 C52 C53 105.30(19) . . ?
D52A C52 D52B 108.8 . . ?
C53 C52 D52A 110.7 . . ?
C53 C52 D52B 110.7 . . ?
C14 C13 H13 120.0 . . ?
C14 C13 C12 119.9(2) . . ?
C12 C13 H13 120.0 . . ?
C15 C14 H14 120.0 . . ?
C13 C14 C15 120.0(2) . . ?
C13 C14 H14 120.0 . . ?
C11 C12 H12 119.7 . . ?
C13 C12 C11 120.6(2) . . ?
C13 C12 H12 119.7 . . ?
C52 C53 D53A 110.5 . . ?
C52 C53 D53B 110.5 . . ?
C52 C53 D53C 111.4 . . ?
C52 C53 D53D 111.4 . . ?
C52 C53 C54A 101.7(3) . . ?
D53A C53 D53B 108.7 . . ?
D53C C53 D53D 109.3 . . ?
C54 C53 C52 106.3(3) . . ?
C54 C53 D53A 110.5 . . ?
C54 C53 D53B 110.5 . . ?
C54A C53 D53C 111.4 . . ?
C54A C53 D53D 111.4 . . ?
O6 C63 D63A 110.8 . . ?
O6 C63 D63B 110.8 . . ?
O6 C63 D63C 110.5 . . ?
O6 C63 D63D 110.5 . . ?
O6 C63 C62 104.5(6) . . ?
O6 C63 C62A 106.1(2) . . ?
D63A C63 D63B 108.9 . . ?
D63C C63 D63D 108.7 . . ?
C62 C63 D63A 110.8 . . ?
C62 C63 D63B 110.8 . . ?
C62A C63 D63C 110.5 . . ?
C62A C63 D63D 110.5 . . ?
D61A C61 D61B 108.3 . . ?
D61C C61 D61D 109.0 . . ?
C60 C61 D61A 109.9 . . ?
C60 C61 D61B 109.9 . . ?
C60 C61 D61C 111.0 . . ?
C60 C61 D61D 111.0 . . ?
C60 C61 C62A 103.9(3) . . ?
C62 C61 D61A 109.9 . . ?
C62 C61 D61B 109.9 . . ?
C62 C61 C60 109.1(6) . . ?
C62A C61 D61C 111.0 . . ?
C62A C61 D61D 111.0 . . ?
O6 C60 C61 105.7(2) . . ?
O6 C60 D60A 110.6 . . ?
O6 C60 D60B 110.6 . . ?
C61 C60 D60A 110.6 . . ?
C61 C60 D60B 110.6 . . ?
D60A C60 D60B 108.7 . . ?
O4 C55 D55A 111.9 . . ?
O4 C55 D55B 111.9 . . ?
O4 C55 D55C 109.6 . . ?
O4 C55 D55D 109.6 . . ?
O4 C55 C54 99.5(4) . . ?
O4 C55 C54A 110.2(4) . . ?
D55A C55 D55B 109.6 . . ?
D55C C55 D55D 108.1 . . ?
C54 C55 D55A 111.9 . . ?
C54 C55 D55B 111.9 . . ?
C54A C55 D55C 109.6 . . ?
C54A C55 D55D 109.6 . . ?
O5 C59 D59A 112.6 . . ?
O5 C59 D59B 112.6 . . ?
O5 C59 D59C 109.4 . . ?
O5 C59 D59D 109.4 . . ?
O5 C59 C58 95.9(4) . . ?
O5 C59 C58A 111.3(5) . . ?
D59A C59 D59B 110.1 . . ?
D59C C59 D59D 108.0 . . ?
C58 C59 D59A 112.6 . . ?
C58 C59 D59B 112.6 . . ?
C58A C59 D59C 109.4 . . ?
C58A C59 D59D 109.4 . . ?
O5 C56 D56A 107.0 . . ?
O5 C56 D56B 107.0 . . ?
O5 C56 D56C 111.8 . . ?
O5 C56 D56D 111.8 . . ?
O5 C56 C57A 99.8(5) . . ?
D56A C56 D56B 106.7 . . ?
D56C C56 D56D 109.5 . . ?
C57 C56 O5 121.4(7) . . ?
C57 C56 D56A 107.0 . . ?
C57 C56 D56B 107.0 . . ?
C57A C56 D56C 111.8 . . ?
C57A C56 D56D 111.8 . . ?
C63 C62 D62A 110.3 . . ?
C63 C62 D62B 110.3 . . ?
C61 C62 C63 107.0(8) . . ?
C61 C62 D62A 110.3 . . ?
C61 C62 D62B 110.3 . . ?
D62A C62 D62B 108.6 . . ?
O2 Li1 O4 105.30(17) . . ?
O2 Li1 O5 108.94(17) . . ?
O2 Li1 O6 111.91(19) . . ?
O4 Li1 O5 120.0(2) . . ?
O4 Li1 O6 103.96(17) . . ?
O6 Li1 O5 106.71(18) . . ?
C53 C54 C55 99.6(5) . . ?
C53 C54 D54A 111.9 . . ?
C53 C54 D54B 111.9 . . ?
C55 C54 D54A 111.9 . . ?
C55 C54 D54B 111.9 . . ?
D54A C54 D54B 109.6 . . ?
C53 C54A D54C 110.8 . . ?
C53 C54A D54D 110.8 . . ?
C55 C54A C53 104.7(4) . . ?
C55 C54A D54C 110.8 . . ?
C55 C54A D54D 110.8 . . ?
D54C C54A D54D 108.9 . . ?
C63 C62A C61 102.9(3) . . ?
C63 C62A D62C 111.2 . . ?
C63 C62A D62D 111.2 . . ?
C61 C62A D62C 111.2 . . ?
C61 C62A D62D 111.2 . . ?
D62C C62A D62D 109.1 . . ?
C59 C58 D58A 108.8 . . ?
C59 C58 D58B 108.8 . . ?
D58A C58 D58B 107.7 . . ?
C57 C58 C59 113.6(7) . . ?
C57 C58 D58A 108.8 . . ?
C57 C58 D58B 108.8 . . ?
C56 C57 C58 91.1(7) . . ?
C56 C57 D57A 113.4 . . ?
C56 C57 D57B 113.4 . . ?
C58 C57 D57A 113.4 . . ?
C58 C57 D57B 113.4 . . ?
D57A C57 D57B 110.7 . . ?
C59 C58A D58C 112.9 . . ?
C59 C58A D58D 112.9 . . ?
C59 C58A C57A 94.2(6) . . ?
D58C C58A D58D 110.3 . . ?
C57A C58A D58C 112.9 . . ?
C57A C58A D58D 112.9 . . ?
C56 C57A D57C 110.7 . . ?
C56 C57A D57D 110.7 . . ?
C58A C57A C56 105.1(5) . . ?
C58A C57A D57C 110.7 . . ?
C58A C57A D57D 110.7 . . ?
D57C C57A D57D 108.8 . . ?

loop_
_geom_bond_atom_site_label_1
_geom_bond_atom_site_label_2
_geom_bond_distance
_geom_bond_site_symmetry_2
_geom_bond_publ_flag
Ni2 Ni1 2.4845(3) . ?
Ni2 P3 2.1966(4) . ?
Ni2 P2 2.2257(4) . ?
Ni2 C2 1.9017(17) . ?
Ni2 C3 1.7462(17) . ?
Ni1 P2 2.2245(4) . ?
Ni1 P1 2.1928(4) . ?
Ni1 C2 1.8986(16) . ?
Ni1 C1 1.7571(17) . ?
P3 C40 1.8454(16) . ?
P3 C46 1.8314(16) . ?
P3 C34 1.8387(17) . ?
P2 C22 1.8303(17) . ?
P2 C28 1.8305(16) . ?
P1 C16 1.8362(16) . ?
P1 C4 1.8364(17) . ?
P1 C10 1.8384(17) . ?
O2 C2 1.187(2) . ?
O2 Li1 1.894(3) . ?
O4 C52 1.434(3) . ?
O4 C55 1.409(3) . ?
O4 Li1 1.899(4) . ?
O1 C1 1.150(2) . ?
O5 C59 1.418(3) . ?
O5 C56 1.420(3) . ?
O5 Li1 1.915(4) . ?
O6 C63 1.414(3) . ?
O6 C60 1.447(3) . ?
O6 Li1 1.910(4) . ?
O3 C3 1.154(2) . ?
C40 C45 1.392(2) . ?
C40 C41 1.395(2) . ?
C22 C27 1.398(3) . ?
C22 C23 1.394(3) . ?
C16 C17 1.391(2) . ?
C16 C21 1.396(2) . ?
C28 C33 1.387(2) . ?
C28 C29 1.394(2) . ?
C4 C5 1.396(2) . ?
C4 C9 1.395(2) . ?
C46 C47 1.395(3) . ?
C46 C51 1.393(3) . ?
C34 C39 1.399(2) . ?
C34 C35 1.392(2) . ?
C5 H5 0.9500 . ?
C5 C6 1.390(3) . ?
C17 H17 0.9500 . ?
C17 C18 1.388(2) . ?
C39 H39 0.9500 . ?
C39 C38 1.386(3) . ?
C33 H33 0.9500 . ?
C33 C32 1.394(3) . ?
C27 H27 0.9500 . ?
C27 C26 1.391(3) . ?
C9 H9 0.9500 . ?
C9 C8 1.385(3) . ?
C10 C15 1.387(3) . ?
C10 C11 1.393(3) . ?
C23 H23 0.9500 . ?
C23 C24 1.396(3) . ?
C45 H45 0.9500 . ?
C45 C44 1.394(3) . ?
C47 H47 0.9500 . ?
C47 C48 1.394(3) . ?
C35 H35 0.9500 . ?
C35 C36 1.388(3) . ?
C51 H51 0.9500 . ?
C51 C50 1.390(3) . ?
C21 H21 0.9500 . ?
C21 C20 1.391(3) . ?
C18 H18 0.9500 . ?
C18 C19 1.378(3) . ?
C38 H38 0.9500 . ?
C38 C37 1.385(3) . ?
C41 H41 0.9500 . ?
C41 C42 1.385(3) . ?
C19 H19 0.9500 . ?
C19 C20 1.381(3) . ?
C32 H32 0.9500 . ?
C32 C31 1.368(3) . ?
C8 H8 0.9500 . ?
C8 C7 1.381(3) . ?
C43 H43 0.9500 . ?
C43 C44 1.373(3) . ?
C43 C42 1.388(3) . ?
C6 H6 0.9500 . ?
C6 C7 1.383(3) . ?
C7 H7 0.9500 . ?
C37 H37 0.9500 . ?
C37 C36 1.380(3) . ?
C36 H36 0.9500 . ?
C31 H31 0.9500 . ?
C31 C30 1.375(3) . ?
C44 H44 0.9500 . ?
C20 H20 0.9500 . ?
C48 H48 0.9500 . ?
C48 C49 1.372(4) . ?
C49 H49 0.9500 . ?
C49 C50 1.380(3) . ?
C15 H15 0.9500 . ?
C15 C14 1.389(3) . ?
C50 H50 0.9500 . ?
C11 H11 0.9500 . ?
C11 C12 1.393(3) . ?
C26 H26 0.9500 . ?
C26 C25 1.376(4) . ?
C29 H29 0.9500 . ?
C29 C30 1.392(3) . ?
C42 H42 0.9500 . ?
C24 H24 0.9500 . ?
C24 C25 1.374(4) . ?
C30 H30 0.9500 . ?
C25 H25 0.9500 . ?
C52 D52A 0.9900 . ?
C52 D52B 0.9900 . ?
C52 C53 1.512(3) . ?
C13 H13 0.9500 . ?
C13 C14 1.366(4) . ?
C13 C12 1.374(4) . ?
C14 H14 0.9500 . ?
C12 H12 0.9500 . ?
C53 D53A 0.9900 . ?
C53 D53B 0.9900 . ?
C53 D53C 0.9900 . ?
C53 D53D 0.9900 . ?
C53 C54 1.495(7) . ?
C53 C54A 1.546(8) . ?
C63 D63A 0.9900 . ?
C63 D63B 0.9900 . ?
C63 D63C 0.9900 . ?
C63 D63D 0.9900 . ?
C63 C62 1.538(12) . ?
C63 C62A 1.505(4) . ?
C61 D61A 0.9900 . ?
C61 D61B 0.9900 . ?
C61 D61C 0.9900 . ?
C61 D61D 0.9900 . ?
C61 C60 1.488(4) . ?
C61 C62 1.391(13) . ?
C61 C62A 1.507(6) . ?
C60 D60A 0.9900 . ?
C60 D60B 0.9900 . ?
C55 D55A 0.9900 . ?
C55 D55B 0.9900 . ?
C55 D55C 0.9900 . ?
C55 D55D 0.9900 . ?
C55 C54 1.614(8) . ?
C55 C54A 1.455(7) . ?
C59 D59A 0.9900 . ?
C59 D59B 0.9900 . ?
C59 D59C 0.9900 . ?
C59 D59D 0.9900 . ?
C59 C58 1.673(12) . ?
C59 C58A 1.424(8) . ?
C56 D56A 0.9900 . ?
C56 D56B 0.9900 . ?
C56 D56C 0.9900 . ?
C56 D56D 0.9900 . ?
C56 C57 1.399(10) . ?
C56 C57A 1.566(10) . ?
C62 D62A 0.9900 . ?
C62 D62B 0.9900 . ?
C54 D54A 0.9900 . ?
C54 D54B 0.9900 . ?
C54A D54C 0.9900 . ?
C54A D54D 0.9900 . ?
C62A D62C 0.9900 . ?
C62A D62D 0.9900 . ?
C58 D58A 0.9900 . ?
C58 D58B 0.9900 . ?
C58 C57 1.518(12) . ?
C57 D57A 0.9900 . ?
C57 D57B 0.9900 . ?
C58A D58C 0.9900 . ?
C58A D58D 0.9900 . ?
C58A C57A 1.537(11) . ?
C57A D57C 0.9900 . ?
C57A D57D 0.9900 . ?

loop_
_geom_torsion_atom_site_label_1
_geom_torsion_atom_site_label_2
_geom_torsion_atom_site_label_3
_geom_torsion_atom_site_label_4
_geom_torsion
_geom_torsion_site_symmetry_1
_geom_torsion_site_symmetry_2
_geom_torsion_site_symmetry_3
_geom_torsion_site_symmetry_4
_geom_torsion_publ_flag
Ni2 Ni1 C2 O2 177.7(2) . . . . ?
Ni2 P3 C40 C45 -141.15(14) . . . . ?
Ni2 P3 C40 C41 42.85(16) . . . . ?
Ni2 P3 C46 C47 -120.50(14) . . . . ?
Ni2 P3 C46 C51 56.35(15) . . . . ?
Ni2 P3 C34 C39 -176.11(12) . . . . ?
Ni2 P3 C34 C35 0.96(15) . . . . ?
Ni2 P2 C22 C27 167.05(12) . . . . ?
Ni2 P2 C22 C23 -6.91(17) . . . . ?
Ni2 P2 C28 C33 -89.47(14) . . . . ?
Ni2 P2 C28 C29 85.65(16) . . . . ?
Ni1 P2 C22 C27 84.90(15) . . . . ?
Ni1 P2 C22 C23 -89.06(15) . . . . ?
Ni1 P2 C28 C33 -7.53(16) . . . . ?
Ni1 P2 C28 C29 167.59(13) . . . . ?
Ni1 P1 C16 C17 -36.08(16) . . . . ?
Ni1 P1 C16 C21 143.23(14) . . . . ?
Ni1 P1 C4 C5 137.92(14) . . . . ?
Ni1 P1 C4 C9 -42.06(15) . . . . ?
Ni1 P1 C10 C15 -44.00(16) . . . . ?
Ni1 P1 C10 C11 135.50(14) . . . . ?
P3 C40 C45 C44 -176.79(15) . . . . ?
P3 C40 C41 C42 175.91(17) . . . . ?
P3 C46 C47 C48 177.72(15) . . . . ?
P3 C46 C51 C50 -177.13(15) . . . . ?
P3 C34 C39 C38 179.51(14) . . . . ?
P3 C34 C35 C36 -178.01(15) . . . . ?
P2 Ni1 C2 Ni2 -1.40(6) . . . . ?
P2 Ni1 C2 O2 176.3(2) . . . . ?
P2 C22 C27 C26 -172.78(16) . . . . ?
P2 C22 C23 C24 172.33(15) . . . . ?
P2 C28 C33 C32 174.83(15) . . . . ?
P2 C28 C29 C30 -174.25(18) . . . . ?
P1 Ni1 C2 Ni2 116.59(4) . . . . ?
P1 Ni1 C2 O2 -65.7(2) . . . . ?
P1 C16 C17 C18 -179.26(14) . . . . ?
P1 C16 C21 C20 -179.72(16) . . . . ?
P1 C4 C5 C6 179.65(14) . . . . ?
P1 C4 C9 C8 -178.51(16) . . . . ?
P1 C10 C15 C14 -179.33(19) . . . . ?
P1 C10 C11 C12 -179.12(17) . . . . ?
O4 C52 C53 C54 -0.5(6) . . . . ?
O4 C52 C53 C54A 32.1(5) . . . . ?
O4 C55 C54 C53 -42.7(7) . . . . ?
O4 C55 C54A C53 5.9(8) . . . . ?
O5 C59 C58 C57 -16.5(13) . . . . ?
O5 C59 C58A C57A -40.5(7) . . . . ?
O5 C56 C57 C58 -30.3(11) . . . . ?
O5 C56 C57A C58A -31.8(6) . . . . ?
O6 C63 C62 C61 18.0(14) . . . . ?
O6 C63 C62A C61 -27.7(6) . . . . ?
C40 P3 C46 C47 110.24(16) . . . . ?
C40 P3 C46 C51 -72.91(14) . . . . ?
C40 P3 C34 C39 -49.43(15) . . . . ?
C40 P3 C34 C35 127.64(14) . . . . ?
C40 C45 C44 C43 0.8(3) . . . . ?
C40 C41 C42 C43 1.5(3) . . . . ?
C22 P2 C28 C33 131.29(14) . . . . ?
C22 P2 C28 C29 -53.58(16) . . . . ?
C22 C27 C26 C25 -0.4(3) . . . . ?
C22 C23 C24 C25 1.2(3) . . . . ?
C16 P1 C4 C5 4.67(17) . . . . ?
C16 P1 C4 C9 -175.30(14) . . . . ?
C16 P1 C10 C15 87.89(16) . . . . ?
C16 P1 C10 C11 -92.61(16) . . . . ?
C16 C17 C18 C19 -1.5(3) . . . . ?
C16 C21 C20 C19 -0.4(3) . . . . ?
C28 P2 C22 C27 -53.95(16) . . . . ?
C28 P2 C22 C23 132.09(15) . . . . ?
C28 C33 C32 C31 -0.4(3) . . . . ?
C28 C29 C30 C31 -0.9(4) . . . . ?
C2 O2 Li1 O4 40.1(6) . . . . ?
C2 O2 Li1 O5 -89.9(5) . . . . ?
C2 O2 Li1 O6 152.4(4) . . . . ?
C4 P1 C16 C17 92.60(14) . . . . ?
C4 P1 C16 C21 -88.09(17) . . . . ?
C4 P1 C10 C15 -166.55(15) . . . . ?
C4 P1 C10 C11 12.95(17) . . . . ?
C4 C5 C6 C7 -0.7(3) . . . . ?
C4 C9 C8 C7 -1.6(3) . . . . ?
C46 P3 C40 C45 -12.70(17) . . . . ?
C46 P3 C40 C41 171.30(15) . . . . ?
C46 P3 C34 C39 54.72(15) . . . . ?
C46 P3 C34 C35 -128.21(14) . . . . ?
C46 C47 C48 C49 -1.1(3) . . . . ?
C46 C51 C50 C49 -0.6(3) . . . . ?
C34 P3 C40 C45 94.23(16) . . . . ?
C34 P3 C40 C41 -81.77(15) . . . . ?
C34 P3 C46 C47 7.66(17) . . . . ?
C34 P3 C46 C51 -175.49(13) . . . . ?
C34 C39 C38 C37 -1.7(3) . . . . ?
C34 C35 C36 C37 -1.5(3) . . . . ?
C5 C4 C9 C8 1.5(3) . . . . ?
C5 C6 C7 C8 0.6(3) . . . . ?
C1 Ni1 C2 Ni2 -128.95(7) . . . . ?
C1 Ni1 C2 O2 48.8(2) . . . . ?
C17 C16 C21 C20 -0.4(3) . . . . ?
C17 C18 C19 C20 0.7(3) . . . . ?
C39 C34 C35 C36 -0.8(3) . . . . ?
C39 C38 C37 C36 -0.6(3) . . . . ?
C33 C28 C29 C30 1.1(3) . . . . ?
C33 C32 C31 C30 0.6(3) . . . . ?
C27 C22 C23 C24 -1.8(3) . . . . ?
C27 C26 C25 C24 -0.3(3) . . . . ?
C9 C4 C5 C6 -0.4(3) . . . . ?
C9 C8 C7 C6 0.5(3) . . . . ?
C10 P1 C16 C17 -163.01(14) . . . . ?
C10 P1 C16 C21 16.30(18) . . . . ?
C10 P1 C4 C5 -99.71(16) . . . . ?
C10 P1 C4 C9 80.32(15) . . . . ?
C10 C15 C14 C13 -1.9(4) . . . . ?
C10 C11 C12 C13 -1.2(4) . . . . ?
C23 C22 C27 C26 1.4(3) . . . . ?
C23 C24 C25 C26 -0.1(3) . . . . ?
C45 C40 C41 C42 -0.3(3) . . . . ?
C47 C46 C51 C50 -0.1(3) . . . . ?
C47 C48 C49 C50 0.4(3) . . . . ?
C35 C34 C39 C38 2.4(3) . . . . ?
C51 C46 C47 C48 0.9(3) . . . . ?
C21 C16 C17 C18 1.4(3) . . . . ?
C18 C19 C20 C21 0.3(3) . . . . ?
C38 C37 C36 C35 2.2(3) . . . . ?
C41 C40 C45 C44 -0.8(3) . . . . ?
C32 C31 C30 C29 0.1(4) . . . . ?
C44 C43 C42 C41 -1.5(4) . . . . ?
C48 C49 C50 C51 0.5(3) . . . . ?
C15 C10 C11 C12 0.4(3) . . . . ?
C11 C10 C15 C14 1.1(3) . . . . ?
C29 C28 C33 C32 -0.4(3) . . . . ?
C42 C43 C44 C45 0.4(3) . . . . ?
C52 O4 C55 C54 45.3(5) . . . . ?
C52 O4 C55 C54A 15.0(6) . . . . ?
C52 O4 Li1 O2 45.0(2) . . . . ?
C52 O4 Li1 O5 168.14(19) . . . . ?
C52 O4 Li1 O6 -72.8(2) . . . . ?
C52 C53 C54 C55 25.6(7) . . . . ?
C52 C53 C54A C55 -22.9(7) . . . . ?
C14 C13 C12 C11 0.5(4) . . . . ?
C12 C13 C14 C15 1.0(4) . . . . ?
C63 O6 C60 C61 9.3(4) . . . . ?
C60 O6 C63 C62 -16.5(9) . . . . ?
C60 O6 C63 C62A 11.9(5) . . . . ?
C60 C61 C62 C63 -12.7(14) . . . . ?
C60 C61 C62A C63 32.8(6) . . . . ?
C55 O4 C52 C53 -30.0(3) . . . . ?
C55 O4 Li1 O2 -137.6(3) . . . . ?
C55 O4 Li1 O5 -14.4(4) . . . . ?
C55 O4 Li1 O6 104.6(3) . . . . ?
C59 O5 C56 C57 23.5(9) . . . . ?
C59 O5 C56 C57A 6.8(5) . . . . ?
C59 C58 C57 C56 26.1(13) . . . . ?
C59 C58A C57A C56 42.9(6) . . . . ?
C56 O5 C59 C58 -1.9(8) . . . . ?
C56 O5 C59 C58A 23.3(6) . . . . ?
C62 C61 C60 O6 2.8(10) . . . . ?
Li1 O2 C2 Ni2 -130.7(4) . . . . ?
Li1 O2 C2 Ni1 52.7(6) . . . . ?
Li1 O4 C52 C53 148.1(2) . . . . ?
Li1 O4 C55 C54 -132.4(5) . . . . ?
Li1 O4 C55 C54A -162.7(6) . . . . ?
Li1 O5 C59 C58 -153.6(7) . . . . ?
Li1 O5 C59 C58A -128.4(6) . . . . ?
Li1 O5 C56 C57 175.7(9) . . . . ?
Li1 O5 C56 C57A 159.0(4) . . . . ?
Li1 O6 C63 C62 161.2(8) . . . . ?
Li1 O6 C63 C62A -170.5(4) . . . . ?
Li1 O6 C60 C61 -168.3(2) . . . . ?
C62A C61 C60 O6 -26.4(4) . . . . ?

loop_
_exptl_oxdiff_crystal_face_indexfrac_h
_exptl_oxdiff_crystal_face_indexfrac_k
_exptl_oxdiff_crystal_face_indexfrac_l
_exptl_oxdiff_crystal_face_x
_exptl_oxdiff_crystal_face_y
_exptl_oxdiff_crystal_face_z
-0.0002 0.0003 0.9998 -0.0310 0.0038 0.0065
0.0002 -0.0003 -0.9998 0.0310 -0.0038 -0.0065
-0.9990 -0.0011 0.0006 0.0168 0.0173 0.0596
-0.9980 -1.0018 -0.9987 0.0600 0.0743 0.0562
0.9980 1.0018 0.9987 -0.0600 -0.0743 -0.0562
0.0010 -1.0007 -0.9993 0.0432 0.0570 -0.0034
1.0001 -0.9996 -0.9999 0.0264 0.0398 -0.0630
-1.0001 0.9996 0.9999 -0.0264 -0.0398 0.0630
0.9982 1.0015 -0.0011 -0.0290 -0.0782 -0.0627
-0.9982 -1.0015 0.0011 0.0290 0.0782 0.0627
0.0009 -1.0004 0.0005 0.0122 0.0609 0.0031
-0.0009 1.0004 -0.0005 -0.0122 -0.0609 -0.0031
0.9999 -0.9994 -0.0001 -0.0046 0.0436 -0.0566
-0.9999 0.9994 0.0001 0.0046 -0.0436 0.0566
0.0007 -1.0002 1.0002 -0.0188 0.0647 0.0095
-0.9992 -0.0008 1.0004 -0.0142 0.0211 0.0661
0.9992 0.0008 -1.0004 0.0142 -0.0211 -0.0661
0.9997 -0.9991 0.9996 -0.0356 0.0475 -0.0501
-0.9997 0.9991 -0.9996 0.0356 -0.0475 0.0501

loop_
_smtbx_masks_void_nr
_smtbx_masks_void_average_x
_smtbx_masks_void_average_y
_smtbx_masks_void_average_z
_smtbx_masks_void_volume
_smtbx_masks_void_count_electrons
_smtbx_masks_void_content
1 0.000 0.000 0.000 39.3 0.0 ?
2 -0.523 0.000 0.500 257.8 22.9 ?
3 0.336 0.675 0.841 13.1 0.0 ?
4 0.333 0.333 0.055 7.2 0.0 ?
5 0.664 0.325 0.159 13.1 0.0 ?
6 0.667 0.667 0.945 7.2 0.0 ?
